data_7130821
loop_
_publ_author_name
'Baguli, Sudip'
'Das, Shovan'
'Chakraborty, Mahua'
'Goswami, Santu'
'Datta, Ayan'
'Mukherjee, Debabrata'

_publ_section_title
;
 [(Flu)-(CH2)2-(NHC)-CH2-(NHC)-(CH2)2-(Flu)]2-: an
 &#x2018;all-organic&#x2019; hybrid and flexible ligand that enwraps a
 Ca2+ pseudo-tetrahedrally.
;
_journal_name_full 'Chemical Communications'
_journal_paper_doi 10.1039/D2CC04700D
_journal_year 2022
_chemical_formula_moiety 'C37 H31 Ca N4, 2(C6 H6)'
_chemical_formula_sum 'C49 H43 Ca N4'
_chemical_formula_weight 727.95
_space_group_crystal_system monoclinic
_space_group_IT_number 14
_space_group_name_Hall '-P 2yn'
_space_group_name_H-M_alt 'P 1 21/n 1'
_atom_sites_solution_hydrogens geom
_atom_sites_solution_primary iterative
_audit_creation_date 2022-04-23
_audit_creation_method
;
Olex2 1.5
(compiled 2021.12.09 svn.r5202d8cf for OlexSys, GUI svn.r6439)
;
_audit_update_record
;
2022-04-24 deposited with the CCDC.	2022-10-05 downloaded from the CCDC.
;
_cell_angle_alpha 90
_cell_angle_beta 104.1130(10)
_cell_angle_gamma 90
_cell_formula_units_Z 4
_cell_length_a 18.9502(2)
_cell_length_b 9.61450(10)
_cell_length_c 21.1384(2)
_cell_measurement_reflns_used 19368
_cell_measurement_temperature 99.99(10)
_cell_measurement_theta_max 68.1150
_cell_measurement_theta_min 2.8080
_cell_volume 3735.10(7)
_computing_cell_refinement 'CrysAlisPro 1.171.41.115a (Rigaku OD, 2021)'
_computing_data_collection 'CrysAlisPro 1.171.41.115a (Rigaku OD, 2021)'
_computing_data_reduction 'CrysAlisPro 1.171.41.115a (Rigaku OD, 2021)'
_computing_molecular_graphics 'Olex2 1.5 (Dolomanov et al., 2009)'
_computing_publication_material 'Olex2 1.5 (Dolomanov et al., 2009)'
_computing_structure_refinement 'SHELXL 2018/3 (Sheldrick, 2015)'
_computing_structure_solution 'olex2.solve 1.5 (Bourhis et al., 2015)'
_diffrn_ambient_environment N~2~
_diffrn_ambient_temperature 99.99(10)
_diffrn_detector 'Hybrid Pixel Array Detector'
_diffrn_detector_area_resol_mean 10.0000
_diffrn_detector_type HyPix3000
_diffrn_measured_fraction_theta_full 0.998
_diffrn_measured_fraction_theta_max 0.993
_diffrn_measurement_details
;
List of Runs (angles in degrees, time in seconds):

  # Type    Start    End  Width  t~exp~   \w     \q     \k     \f   Frames
#--------------------------------------------------------------------------
  1  \w     82.00 158.00   0.50    1.14    --   96.67  25.00 -60.00  152
  2  \w    131.00 158.00   0.50    1.14    --   96.67  33.00  60.00   54
  3  \w     96.00 127.00   0.50    1.14    --   96.67  33.00  60.00   62
  4  \w    -24.00  35.00   0.50    0.29    --  -40.33  12.00 150.00  118
  5  \w    -67.00  28.00   0.50    0.29    --  -40.33  77.00  60.00  190
  6  \w    -24.00  35.00   0.50    0.29    --  -40.33  12.00 -90.00  118
  7  \w    -31.00  30.00   0.50    0.29    --  -40.33  25.00 -90.00  122
  8  \w    -24.00  35.00   0.50    0.29    --  -40.33  12.00 -30.00  118
  9  \w    104.00 169.00   0.50    1.14    --   96.67  94.00 -34.00  130
 10  \w     81.00 158.00   0.50    1.14    --   96.67 145.00 -90.00  154
 11  \w     99.00 164.00   0.50    1.14    --   96.67 117.00 -60.00  130
 12  \w    -35.00  24.00   0.50    0.29    --   40.33 -12.00 -60.00  118
 13  \w     40.00  79.00   0.50    1.14    --   96.67 -68.00-120.00   78
 14  \w     37.00  62.00   0.50    1.14    --   96.67 -59.00-150.00   50
 15  \w     28.00 105.00   0.50    1.14    --   96.67 -77.00-150.00  154
 16  \w     41.00  68.00   0.50    1.14    --   96.67 -59.00 -60.00   54
 17  \w     31.00  57.00   0.50    1.14    --   96.67 -50.00 -90.00   52
 18  \w     30.00  55.00   0.50    1.14    --   96.67 -50.00 -30.00   50
 19  \w     33.00  80.00   0.50    1.14    --   96.67 -68.00   0.00   94
 20  \w     41.00  68.00   0.50    1.14    --   96.67 -59.00  60.00   54
 21  \w     30.00  56.00   0.50    1.14    --   96.67 -50.00  90.00   52
 22  \w     30.00  57.00   0.50    1.14    --   96.67 -50.00  60.00   54
 23  \w    -26.00  43.00   0.50    0.29    --   40.33 -38.00 150.00  138
 24  \w     32.00  57.00   0.50    1.14    --   96.67 -50.00  30.00   50
 25  \w     30.00  55.00   0.50    1.14    --   96.67 -50.00-120.00   50
 26  \w     24.00 107.00   0.50    1.14    --   96.67 -94.00-145.00  166
 27  \w     68.00  94.00   0.50    1.14    --   96.67-117.00 -30.00   52
 28  \w     32.00  63.00   0.50    1.14    --   96.67-117.00 -30.00   62
 29  \w     30.00  56.00   0.50    1.14    --   96.67-117.00   0.00   52
 30  \w     65.00 106.00   0.50    1.14    --   96.67-117.00   0.00   82
 31  \w     18.00  79.00   0.50    0.29    --   40.33-104.00  30.00  122
 32  \w    -13.00  73.00   0.50    0.29    --   40.33 -94.00-145.00  172
 33  \w    -47.00 -15.00   0.50    1.14    --  -82.50  42.00  90.00   64
 34  \w    -47.00 -15.00   0.50    1.14    --  -82.50  42.00 120.00   64
 35  \w    -47.00 -15.00   0.50    1.14    --  -82.50  42.00  60.00   64
 36  \w    -74.00  32.00   0.50    0.29    --  -40.33  94.00 -34.00  212
 37  \w    -81.00 -10.00   0.50    1.14    --  -82.50  94.00 -34.00  142
 38  \w   -153.00 -68.00   0.50    1.14    --  -82.50 -25.00 -90.00  170
 39  \w   -157.00 -83.00   0.50    1.14    --  -82.50 -96.00  30.00  148
 40  \w   -155.00 -82.00   0.50    1.14    --  -82.50 -94.00-145.00  146
;
_diffrn_measurement_device 'four-circle diffractometer'
_diffrn_measurement_device_type 'XtaLAB Synergy, Dualflex, HyPix3000'
_diffrn_measurement_method '\w scans'
_diffrn_orient_matrix_type 'CrysAlisPro convention (1999,Acta A55,543-557)'
_diffrn_orient_matrix_UB_11 0.0823547000
_diffrn_orient_matrix_UB_12 0.0006286000
_diffrn_orient_matrix_UB_13 0.0317369000
_diffrn_orient_matrix_UB_21 -0.0056379000
_diffrn_orient_matrix_UB_22 -0.1484471000
_diffrn_orient_matrix_UB_23 0.0257536000
_diffrn_orient_matrix_UB_31 0.0147480000
_diffrn_orient_matrix_UB_32 -0.0602385000
_diffrn_orient_matrix_UB_33 -0.0630546000
_diffrn_radiation_monochromator mirror
_diffrn_radiation_probe x-ray
_diffrn_radiation_type 'Cu K\a'
_diffrn_radiation_wavelength 1.54184
_diffrn_reflns_av_R_equivalents 0.0521
_diffrn_reflns_av_unetI/netI 0.0388
_diffrn_reflns_Laue_measured_fraction_full 0.998
_diffrn_reflns_Laue_measured_fraction_max 0.993
_diffrn_reflns_limit_h_max 22
_diffrn_reflns_limit_h_min -22
_diffrn_reflns_limit_k_max 10
_diffrn_reflns_limit_k_min -11
_diffrn_reflns_limit_l_max 19
_diffrn_reflns_limit_l_min -25
_diffrn_reflns_number 27961
_diffrn_reflns_point_group_measured_fraction_full 0.998
_diffrn_reflns_point_group_measured_fraction_max 0.993
_diffrn_reflns_theta_full 67.684
_diffrn_reflns_theta_max 68.230
_diffrn_reflns_theta_min 2.811
_diffrn_source 'micro-focus sealed X-ray tube'
_diffrn_source_type 'PhotonJet (Cu) X-ray Source'
_exptl_absorpt_coefficient_mu 1.759
_exptl_absorpt_correction_T_max 1.00000
_exptl_absorpt_correction_T_min 0.93158
_exptl_absorpt_correction_type multi-scan
_exptl_absorpt_process_details
;
CrysAlisPro 1.171.41.115a (Rigaku Oxford Diffraction, 2021)
Empirical absorption correction using spherical harmonics,
implemented in SCALE3 ABSPACK scaling algorithm.
;
_exptl_crystal_colour 'metallic dark red'
_exptl_crystal_colour_lustre metallic
_exptl_crystal_colour_modifier dark
_exptl_crystal_colour_primary red
_exptl_crystal_density_diffrn 1.295
_exptl_crystal_description plate
_exptl_crystal_F_000 1540
_exptl_crystal_size_max 0.5
_exptl_crystal_size_mid 0.096
_exptl_crystal_size_min 0.083
_refine_diff_density_max 0.260
_refine_diff_density_min -0.818
_refine_diff_density_rms 0.047
_refine_ls_extinction_coef 0.00053(8)
_refine_ls_extinction_expression Fc^*^=kFc[1+0.001xFc^2^\l^3^/sin(2\q)]^-1/4^
_refine_ls_extinction_method 'SHELXL-2018/3 (Sheldrick 2018)'
_refine_ls_goodness_of_fit_ref 1.060
_refine_ls_hydrogen_treatment constr
_refine_ls_matrix_type full
_refine_ls_number_parameters 488
_refine_ls_number_reflns 6796
_refine_ls_number_restraints 0
_refine_ls_restrained_S_all 1.060
_refine_ls_R_factor_all 0.0380
_refine_ls_R_factor_gt 0.0355
_refine_ls_shift/su_max 0.002
_refine_ls_shift/su_mean 0.000
_refine_ls_structure_factor_coef Fsqd
_refine_ls_weighting_details 'w=1/[\s^2^(Fo^2^)+(0.0499P)^2^+1.2392P] where P=(Fo^2^+2Fc^2^)/3'
_refine_ls_weighting_scheme calc
_refine_ls_wR_factor_gt 0.0951
_refine_ls_wR_factor_ref 0.0974
_reflns_Friedel_coverage 0.000
_reflns_number_gt 6281
_reflns_number_total 6796
_reflns_threshold_expression 'I > 2\s(I)'
_cod_data_source_file d2cc04700d2.cif
_cod_data_source_block sud-bisfluca2_sud1
_cod_database_code 7130821
_shelx_shelxl_version_number 2018/3
_chemical_oxdiff_formula 'C N H Ca Si'
_chemical_oxdiff_usercomment 100k
_shelx_space_group_comment
;
The symmetry employed for this shelxl refinement is uniquely defined
by the following loop, which should always be used as a source of
symmetry information in preference to the above space-group names.
They are only intended as comments.
;
_shelx_estimated_absorpt_t_max 0.868
_shelx_estimated_absorpt_t_min 0.473
_olex2_refinement_description
;
1. Fixed Uiso
 At 1.2 times of:
  All C(H) groups, All C(H,H) groups
2.a Ternary CH refined with riding coordinates:
 C015(H015)
2.b Secondary CH2 refined with riding coordinates:
 C00K(H00A,H00B), C00N(H00C,H00E), C00R(H00G,H00K), C00V(H00N,H00O), C00W(H00R,
 H00V)
2.c Aromatic/amide H refined with riding coordinates:
 C00D(H00D), C00F(H00F), C00H(H00H), C00I(H00I), C00J(H00J), C00L(H00L),
 C00M(H00M), C00P(H00P), C00Q(H00Q), C00S(H00S), C00T(H00T), C00U(H00U),
 C00Y(H00Y), C00Z(H00Z), C010(H010), C011(H011), C012(H012), C013(H013),
 C014(H014), C016(H016), C017(H017), C018(H018), C019(H019), C01A(H01A),
 C01B(H01B), C01C(H01C), C01D(H01D), C01E(H01E), C01F(H01F), C01G(H01G),
 C01H(H01H), C01I(H01I)
;
_olex2_submission_special_instructions 'No special instructions were received'
_oxdiff_exptl_absorpt_empirical_details
;
Empirical correction (ABSPACK) includes:
- Absorption correction using spherical harmonics
- Frame scaling
;
_oxdiff_exptl_absorpt_empirical_full_max 1.288
_oxdiff_exptl_absorpt_empirical_full_min 0.726

loop_
_space_group_symop_operation_xyz
'x, y, z'
'-x+1/2, y+1/2, -z+1/2'
'-x, -y, -z'
'x-1/2, -y-1/2, z-1/2'

loop_
_atom_site_label
_atom_site_type_symbol
_atom_site_fract_x
_atom_site_fract_y
_atom_site_fract_z
_atom_site_U_iso_or_equiv
_atom_site_adp_type
_atom_site_occupancy
_atom_site_site_symmetry_order
_atom_site_calc_flag
_atom_site_refinement_flags_posn
_atom_site_refinement_flags_adp
_atom_site_refinement_flags_occupancy
_atom_site_disorder_assembly
_atom_site_disorder_group
Ca01 Ca 0.59704(2) 0.69051(3) 0.36132(2) 0.01432(10) Uani 1 1 d . . . . .
N002 N 0.78771(6) 0.74442(13) 0.42302(6) 0.0170(3) Uani 1 1 d . . . . .
N003 N 0.74881(6) 0.61836(12) 0.49011(6) 0.0167(3) Uani 1 1 d . . . . .
N004 N 0.64380(6) 0.47556(13) 0.49550(6) 0.0170(3) Uani 1 1 d . . . . .
N005 N 0.54505(6) 0.39921(13) 0.43489(6) 0.0172(3) Uani 1 1 d . . . . .
C006 C 0.52118(8) 0.55135(15) 0.24652(7) 0.0169(3) Uani 1 1 d . . . . .
C007 C 0.58250(8) 0.61642(15) 0.22905(7) 0.0168(3) Uani 1 1 d . . . . .
C008 C 0.63592(8) 0.97231(14) 0.39143(7) 0.0159(3) Uani 1 1 d . . . . .
C009 C 0.63550(8) 0.93791(14) 0.50000(7) 0.0167(3) Uani 1 1 d . . . . .
C00A C 0.58981(8) 0.93463(14) 0.43508(7) 0.0164(3) Uani 1 1 d . . . . .
C00B C 0.62381(8) 0.44300(15) 0.30524(7) 0.0165(3) Uani 1 1 d . . . . .
C00C C 0.70737(8) 0.99546(14) 0.42830(7) 0.0169(3) Uani 1 1 d . . . . .
C00D C 0.50064(8) 0.75160(16) 0.14684(7) 0.0211(3) Uani 1 1 d . . . . .
H00D H 0.492703 0.817635 0.112398 0.025 Uiso 1 1 calc R U . . .
C00E C 0.70735(8) 0.97377(14) 0.49483(7) 0.0172(3) Uani 1 1 d . . . . .
C00F C 0.62113(8) 0.91147(15) 0.56094(7) 0.0184(3) Uani 1 1 d . . . . .
H00F H 0.573056 0.890653 0.563963 0.022 Uiso 1 1 calc R U . . .
C00G C 0.54642(8) 0.44606(15) 0.29388(7) 0.0166(3) Uani 1 1 d . . . . .
C00H C 0.67749(8) 0.35857(15) 0.34666(7) 0.0189(3) Uani 1 1 d . . . . .
H00H H 0.663611 0.286727 0.372021 0.023 Uiso 1 1 calc R U . . .
C00I C 0.60431(8) 0.97022(15) 0.32321(7) 0.0189(3) Uani 1 1 d . . . . .
H00I H 0.632792 0.994462 0.293586 0.023 Uiso 1 1 calc R U . . .
C00J C 0.74968(8) 0.38246(16) 0.34943(7) 0.0214(3) Uani 1 1 d . . . . .
H00J H 0.785461 0.326405 0.377309 0.026 Uiso 1 1 calc R U . . .
C00K C 0.49883(8) 0.34450(16) 0.31853(7) 0.0197(3) Uani 1 1 d . . . . .
H00A H 0.524019 0.253577 0.325946 0.024 Uiso 1 1 calc R U . . .
H00B H 0.453234 0.331227 0.284375 0.024 Uiso 1 1 calc R U . . .
C00L C 0.57073(8) 0.71654(15) 0.17889(7) 0.0187(3) Uani 1 1 d . . . . .
H00L H 0.610885 0.759611 0.167248 0.022 Uiso 1 1 calc R U . . .
C00M C 0.67742(8) 0.91593(16) 0.61650(7) 0.0215(3) Uani 1 1 d . . . . .
H00M H 0.668172 0.897995 0.657935 0.026 Uiso 1 1 calc R U . . .
C00N C 0.77348(8) 0.99724(16) 0.40116(7) 0.0194(3) Uani 1 1 d . . . . .
H00C H 0.816377 1.025233 0.435835 0.023 Uiso 1 1 calc R U . . .
H00E H 0.766696 1.066826 0.365659 0.023 Uiso 1 1 calc R U . . .
C00O C 0.64713(8) 0.54976(15) 0.26674(7) 0.0166(3) Uani 1 1 d . . . . .
C00P C 0.57983(8) 0.28579(16) 0.46918(7) 0.0197(3) Uani 1 1 d . . . . .
H00P H 0.562904 0.192444 0.466069 0.024 Uiso 1 1 calc R U . . .
C00Q C 0.44962(8) 0.59327(15) 0.21357(7) 0.0187(3) Uani 1 1 d . . . . .
H00Q H 0.408585 0.554259 0.225381 0.022 Uiso 1 1 calc R U . . .
C00R C 0.78750(8) 0.85278(16) 0.37439(7) 0.0190(3) Uani 1 1 d . . . . .
H00G H 0.749158 0.832391 0.334445 0.023 Uiso 1 1 calc R U . . .
H00K H 0.834980 0.853429 0.362636 0.023 Uiso 1 1 calc R U . . .
C00S C 0.51697(8) 0.89716(15) 0.40973(7) 0.0188(3) Uani 1 1 d . . . . .
H00S H 0.487319 0.872981 0.438376 0.023 Uiso 1 1 calc R U . . .
C00T C 0.76416(8) 0.97635(16) 0.55260(7) 0.0206(3) Uani 1 1 d . . . . .
H00T H 0.812499 0.998014 0.550647 0.025 Uiso 1 1 calc R U . . .
C00U C 0.53209(8) 0.93291(16) 0.29981(7) 0.0208(3) Uani 1 1 d . . . . .
H00U H 0.511599 0.932501 0.254070 0.025 Uiso 1 1 calc R U . . .
C00V C 0.47952(8) 0.38973(16) 0.38176(7) 0.0198(3) Uani 1 1 d . . . . .
H00N H 0.454943 0.481326 0.375210 0.024 Uiso 1 1 calc R U . . .
H00O H 0.445509 0.321593 0.393264 0.024 Uiso 1 1 calc R U . . .
C00W C 0.70026(8) 0.56951(15) 0.52966(7) 0.0185(3) Uani 1 1 d . . . . .
H00R H 0.729647 0.521571 0.568723 0.022 Uiso 1 1 calc R U . . .
H00V H 0.677017 0.651075 0.544800 0.022 Uiso 1 1 calc R U . . .
C00X C 0.72550(8) 0.68907(14) 0.43276(7) 0.0162(3) Uani 1 1 d . . . . .
C00Y C 0.74868(8) 0.94717(16) 0.61165(7) 0.0229(3) Uani 1 1 d . . . . .
H00Y H 0.787060 0.948109 0.650140 0.028 Uiso 1 1 calc R U . . .
C00Z C 0.82319(8) 0.63207(16) 0.51521(7) 0.0206(3) Uani 1 1 d . . . . .
H00Z H 0.851254 0.592826 0.554603 0.025 Uiso 1 1 calc R U . . .
C010 C 0.72188(8) 0.57099(16) 0.27110(7) 0.0191(3) Uani 1 1 d . . . . .
H010 H 0.737167 0.641784 0.246048 0.023 Uiso 1 1 calc R U . . .
C011 C 0.64221(8) 0.33367(15) 0.50768(7) 0.0192(3) Uani 1 1 d . . . . .
H011 H 0.678079 0.281087 0.537325 0.023 Uiso 1 1 calc R U . . .
C012 C 0.48797(8) 0.89532(16) 0.34245(7) 0.0210(3) Uani 1 1 d . . . . .
H012 H 0.438722 0.868912 0.325203 0.025 Uiso 1 1 calc R U . . .
C013 C 0.84785(8) 0.71156(16) 0.47304(7) 0.0211(3) Uani 1 1 d . . . . .
H013 H 0.896722 0.739761 0.476665 0.025 Uiso 1 1 calc R U . . .
C014 C 0.44026(8) 0.69034(15) 0.16464(7) 0.0204(3) Uani 1 1 d . . . . .
H014 H 0.392396 0.716979 0.142283 0.024 Uiso 1 1 calc R U . . .
C015 C 0.58404(8) 0.51808(15) 0.44925(7) 0.0172(3) Uani 1 1 d . . . . .
H015 H 0.555767 0.571929 0.475218 0.021 Uiso 1 1 calc R U . . .
C016 C 0.77245(8) 0.48801(16) 0.31204(7) 0.0213(3) Uani 1 1 d . . . . .
H016 H 0.822845 0.501665 0.315204 0.026 Uiso 1 1 calc R U . . .
C017 C 0.70400(9) 0.39467(18) 0.68885(7) 0.0260(3) Uani 1 1 d . . . . .
H017 H 0.655870 0.368709 0.689690 0.031 Uiso 1 1 calc R U . . .
C018 C 0.51088(8) 0.14003(18) 0.12107(8) 0.0253(3) Uani 1 1 d . . . . .
H018 H 0.529515 0.068364 0.151506 0.030 Uiso 1 1 calc R U . . .
C019 C 0.72778(9) 0.52915(18) 0.70484(7) 0.0264(3) Uani 1 1 d . . . . .
H019 H 0.695975 0.595484 0.716462 0.032 Uiso 1 1 calc R U . . .
C01A C 0.47158(9) 0.10637(17) 0.05860(8) 0.0266(3) Uani 1 1 d . . . . .
H01A H 0.463136 0.011634 0.046311 0.032 Uiso 1 1 calc R U . . .
C01B C 0.75010(10) 0.29772(17) 0.67164(8) 0.0281(4) Uani 1 1 d . . . . .
H01B H 0.733602 0.205476 0.660710 0.034 Uiso 1 1 calc R U . . .
C01C C 0.52292(9) 0.27795(18) 0.13905(8) 0.0266(3) Uani 1 1 d . . . . .
H01C H 0.548943 0.301091 0.182115 0.032 Uiso 1 1 calc R U . . .
C01D C 0.82047(10) 0.3356(2) 0.67038(8) 0.0312(4) Uani 1 1 d . . . . .
H01D H 0.852185 0.269571 0.658408 0.037 Uiso 1 1 calc R U . . .
C01E C 0.79806(10) 0.56685(19) 0.70386(8) 0.0294(4) Uani 1 1 d . . . . .
H01E H 0.814526 0.659035 0.714992 0.035 Uiso 1 1 calc R U . . .
C01F C 0.44467(9) 0.21067(19) 0.01415(8) 0.0280(4) Uani 1 1 d . . . . .
H01F H 0.417246 0.187576 -0.028462 0.034 Uiso 1 1 calc R U . . .
C01G C 0.49709(9) 0.38212(18) 0.09432(9) 0.0299(4) Uani 1 1 d . . . . .
H01G H 0.506295 0.476811 0.106371 0.036 Uiso 1 1 calc R U . . .
C01H C 0.84426(9) 0.4705(2) 0.68670(8) 0.0316(4) Uani 1 1 d . . . . .
H01H H 0.892425 0.496703 0.686063 0.038 Uiso 1 1 calc R U . . .
C01I C 0.45768(9) 0.34840(19) 0.03178(9) 0.0301(4) Uani 1 1 d . . . . .
H01I H 0.439691 0.420031 0.001131 0.036 Uiso 1 1 calc R U . . .

loop_
_atom_site_aniso_label
_atom_site_aniso_U_11
_atom_site_aniso_U_22
_atom_site_aniso_U_33
_atom_site_aniso_U_23
_atom_site_aniso_U_13
_atom_site_aniso_U_12
Ca01 0.01574(15) 0.01288(16) 0.01373(15) 0.00069(10) 0.00241(11) 0.00065(10)
N002 0.0163(6) 0.0183(6) 0.0165(6) -0.0002(5) 0.0039(5) 0.0019(5)
N003 0.0172(6) 0.0167(6) 0.0154(6) -0.0004(5) 0.0023(5) 0.0015(5)
N004 0.0205(6) 0.0153(6) 0.0147(6) 0.0008(5) 0.0036(5) 0.0001(5)
N005 0.0197(6) 0.0164(6) 0.0159(6) 0.0018(5) 0.0054(5) -0.0011(5)
C006 0.0197(7) 0.0161(7) 0.0146(7) -0.0029(6) 0.0034(5) -0.0007(6)
C007 0.0197(7) 0.0159(7) 0.0147(6) -0.0031(6) 0.0041(5) -0.0016(6)
C008 0.0205(7) 0.0098(6) 0.0180(7) 0.0005(5) 0.0058(6) 0.0025(5)
C009 0.0198(7) 0.0119(6) 0.0188(7) -0.0013(6) 0.0056(6) 0.0028(5)
C00A 0.0201(7) 0.0117(6) 0.0181(7) -0.0003(5) 0.0059(6) 0.0039(5)
C00B 0.0204(7) 0.0151(7) 0.0139(6) -0.0031(6) 0.0038(5) 0.0002(6)
C00C 0.0202(7) 0.0130(7) 0.0178(7) -0.0002(5) 0.0054(6) -0.0001(5)
C00D 0.0285(8) 0.0169(7) 0.0171(7) 0.0021(6) 0.0042(6) 0.0019(6)
C00E 0.0206(7) 0.0118(6) 0.0193(7) -0.0033(6) 0.0050(6) 0.0012(5)
C00F 0.0217(7) 0.0150(7) 0.0204(7) -0.0012(6) 0.0085(6) 0.0027(6)
C00G 0.0187(7) 0.0168(7) 0.0135(6) -0.0013(6) 0.0023(5) -0.0014(6)
C00H 0.0237(7) 0.0163(7) 0.0161(7) -0.0010(6) 0.0038(6) 0.0026(6)
C00I 0.0255(7) 0.0146(7) 0.0167(7) 0.0022(6) 0.0056(6) 0.0033(6)
C00J 0.0221(7) 0.0212(7) 0.0200(7) -0.0028(6) 0.0031(6) 0.0070(6)
C00K 0.0205(7) 0.0179(7) 0.0192(7) 0.0017(6) 0.0020(6) -0.0032(6)
C00L 0.0243(7) 0.0169(7) 0.0158(7) -0.0013(6) 0.0064(6) -0.0033(6)
C00M 0.0294(8) 0.0202(7) 0.0158(7) -0.0006(6) 0.0072(6) 0.0040(6)
C00N 0.0201(7) 0.0195(7) 0.0191(7) -0.0003(6) 0.0059(6) -0.0042(6)
C00O 0.0213(7) 0.0149(7) 0.0136(6) -0.0031(6) 0.0044(5) 0.0005(6)
C00P 0.0268(8) 0.0153(7) 0.0181(7) 0.0029(6) 0.0074(6) 0.0006(6)
C00Q 0.0190(7) 0.0194(7) 0.0172(7) -0.0020(6) 0.0031(5) -0.0013(6)
C00R 0.0194(7) 0.0213(7) 0.0177(7) 0.0016(6) 0.0070(6) 0.0000(6)
C00S 0.0185(7) 0.0161(7) 0.0231(7) 0.0003(6) 0.0077(6) 0.0047(6)
C00T 0.0205(7) 0.0196(7) 0.0215(7) -0.0038(6) 0.0044(6) -0.0002(6)
C00U 0.0251(8) 0.0183(7) 0.0172(7) 0.0013(6) 0.0013(6) 0.0062(6)
C00V 0.0164(7) 0.0203(7) 0.0221(7) 0.0045(6) 0.0035(6) -0.0026(6)
C00W 0.0235(7) 0.0175(7) 0.0142(7) -0.0011(6) 0.0042(6) -0.0020(6)
C00X 0.0195(7) 0.0137(7) 0.0160(7) -0.0016(5) 0.0054(6) 0.0016(5)
C00Y 0.0245(8) 0.0243(8) 0.0176(7) -0.0039(6) 0.0005(6) 0.0038(6)
C00Z 0.0182(7) 0.0230(8) 0.0178(7) 0.0005(6) -0.0013(6) 0.0034(6)
C010 0.0227(7) 0.0198(7) 0.0164(7) -0.0040(6) 0.0079(6) -0.0012(6)
C011 0.0251(8) 0.0151(7) 0.0173(7) 0.0031(6) 0.0050(6) 0.0021(6)
C012 0.0178(7) 0.0193(7) 0.0238(8) -0.0015(6) 0.0011(6) 0.0030(6)
C013 0.0152(7) 0.0253(8) 0.0212(7) -0.0009(6) 0.0014(6) 0.0019(6)
C014 0.0205(7) 0.0207(8) 0.0178(7) -0.0014(6) 0.0005(6) 0.0034(6)
C015 0.0202(7) 0.0170(7) 0.0165(7) -0.0006(6) 0.0084(6) 0.0002(6)
C016 0.0180(7) 0.0256(8) 0.0207(7) -0.0059(6) 0.0056(6) 0.0012(6)
C017 0.0290(8) 0.0308(9) 0.0183(7) 0.0033(7) 0.0060(6) -0.0037(7)
C018 0.0255(8) 0.0286(8) 0.0235(8) 0.0034(7) 0.0091(6) -0.0025(7)
C019 0.0331(9) 0.0287(9) 0.0177(7) -0.0018(6) 0.0065(6) 0.0018(7)
C01A 0.0285(8) 0.0230(8) 0.0296(8) -0.0026(7) 0.0099(7) -0.0087(7)
C01B 0.0414(10) 0.0221(8) 0.0184(8) 0.0032(6) 0.0030(7) 0.0006(7)
C01C 0.0254(8) 0.0343(9) 0.0218(8) -0.0065(7) 0.0090(6) -0.0042(7)
C01D 0.0328(9) 0.0370(9) 0.0225(8) 0.0041(7) 0.0042(7) 0.0124(8)
C01E 0.0389(9) 0.0297(9) 0.0177(7) -0.0025(7) 0.0030(7) -0.0082(7)
C01F 0.0218(8) 0.0377(9) 0.0228(8) -0.0005(7) 0.0021(6) -0.0053(7)
C01G 0.0292(8) 0.0243(8) 0.0395(9) -0.0073(7) 0.0144(7) -0.0001(7)
C01H 0.0234(8) 0.0478(11) 0.0210(8) 0.0011(8) 0.0006(6) -0.0034(8)
C01I 0.0230(8) 0.0305(9) 0.0369(9) 0.0091(8) 0.0076(7) 0.0057(7)

loop_
_atom_type_symbol
_atom_type_description
_atom_type_scat_dispersion_real
_atom_type_scat_dispersion_imag
_atom_type_scat_source
C C 0.0181 0.0091 'International Tables Vol C Tables 4.2.6.8 and 6.1.1.4'
H H 0.0000 0.0000 'International Tables Vol C Tables 4.2.6.8 and 6.1.1.4'
Ca Ca 0.3641 1.2855 'International Tables Vol C Tables 4.2.6.8 and 6.1.1.4'
N N 0.0311 0.0180 'International Tables Vol C Tables 4.2.6.8 and 6.1.1.4'

loop_
_exptl_crystal_face_index_h
_exptl_crystal_face_index_k
_exptl_crystal_face_index_l
_exptl_crystal_face_perp_dist
5 0 -14 0.0589
-4 0 17 0.0406
3 -6 0 0.1845
-3 12 0 0.2901
-10 0 7 0.0398
-12 0 2 0.0502
-4 0 -12 0.0557
12 0 -5 0.0401
5 0 11 0.0380
11 -3 -5 0.0947
-4 -2 -10 0.0766
12 0 2 0.0305
-5 0 -11 0.0448

loop_
_geom_angle_atom_site_label_1
_geom_angle_atom_site_label_2
_geom_angle_atom_site_label_3
_geom_angle
_geom_angle_site_symmetry_1
_geom_angle_site_symmetry_3
_geom_angle_publ_flag
C006 Ca01 C008 133.76(4) . . ?
C006 Ca01 C00S 115.77(4) . . ?
C007 Ca01 C006 29.53(4) . . ?
C007 Ca01 C008 114.75(4) . . ?
C007 Ca01 C00S 126.87(4) . . ?
C00B Ca01 C006 48.22(4) . . ?
C00B Ca01 C007 48.94(4) . . ?
C00B Ca01 C008 148.67(4) . . ?
C00B Ca01 C00G 29.77(4) . . ?
C00B Ca01 C00I 132.26(4) . . ?
C00B Ca01 C00O 30.30(4) . . ?
C00B Ca01 C00S 158.25(4) . . ?
C00B Ca01 C00U 128.57(4) . . ?
C00B Ca01 C012 138.46(4) . . ?
C00G Ca01 C006 29.25(4) . . ?
C00G Ca01 C007 49.18(4) . . ?
C00G Ca01 C008 162.75(4) . . ?
C00G Ca01 C00I 133.70(4) . . ?
C00G Ca01 C00S 128.72(4) . . ?
C00G Ca01 C00U 113.91(4) . . ?
C00G Ca01 C012 111.57(4) . . ?
C00I Ca01 C006 104.79(4) . . ?
C00I Ca01 C007 87.57(4) . . ?
C00I Ca01 C008 29.07(4) . . ?
C00I Ca01 C00S 60.20(4) . . ?
C00O Ca01 C006 48.90(4) . . ?
C00O Ca01 C007 29.74(4) . . ?
C00O Ca01 C008 120.85(4) . . ?
C00O Ca01 C00G 49.88(4) . . ?
C00O Ca01 C00I 102.16(4) . . ?
C00O Ca01 C00S 155.61(4) . . ?
C00O Ca01 C00U 105.11(4) . . ?
C00O Ca01 C012 127.58(4) . . ?
C00S Ca01 C008 51.93(4) . . ?
C00U Ca01 C006 85.51(4) . . ?
C00U Ca01 C007 79.93(4) . . ?
C00U Ca01 C008 51.03(4) . . ?
C00U Ca01 C00I 28.50(4) . . ?
C00U Ca01 C00S 51.12(4) . . ?
C00U Ca01 C012 29.25(4) . . ?
C00X Ca01 C006 136.10(4) . . ?
C00X Ca01 C007 115.80(4) . . ?
C00X Ca01 C008 73.28(4) . . ?
C00X Ca01 C00B 90.04(4) . . ?
C00X Ca01 C00G 117.39(4) . . ?
C00X Ca01 C00I 93.94(4) . . ?
C00X Ca01 C00O 88.80(4) . . ?
C00X Ca01 C00S 108.03(4) . . ?
C00X Ca01 C00U 122.05(5) . . ?
C00X Ca01 C012 130.91(4) . . ?
C00X Ca01 C015 79.12(5) . . ?
C012 Ca01 C006 90.42(4) . . ?
C012 Ca01 C007 98.33(4) . . ?
C012 Ca01 C008 60.33(4) . . ?
C012 Ca01 C00I 51.47(4) . . ?
C012 Ca01 C00S 28.57(4) . . ?
C015 Ca01 C006 101.44(4) . . ?
C015 Ca01 C007 123.58(4) . . ?
C015 Ca01 C008 121.57(4) . . ?
C015 Ca01 C00B 79.21(4) . . ?
C015 Ca01 C00G 75.08(4) . . ?
C015 Ca01 C00I 148.13(4) . . ?
C015 Ca01 C00O 108.68(4) . . ?
C015 Ca01 C00S 92.13(4) . . ?
C015 Ca01 C00U 140.36(5) . . ?
C015 Ca01 C012 111.15(5) . . ?
C00X N002 C00R 122.24(12) . . ?
C00X N002 C013 112.22(12) . . ?
C013 N002 C00R 123.92(12) . . ?
C00X N003 C00W 123.67(12) . . ?
C00X N003 C00Z 111.79(12) . . ?
C00Z N003 C00W 122.29(12) . . ?
C011 N004 C00W 124.44(12) . . ?
C015 N004 C00W 123.50(12) . . ?
C015 N004 C011 112.00(12) . . ?
C00P N005 C00V 124.10(12) . . ?
C015 N005 C00P 112.54(12) . . ?
C015 N005 C00V 122.70(12) . . ?
C007 C006 Ca01 75.11(8) . . ?
C00G C006 Ca01 73.75(8) . . ?
C00G C006 C007 109.56(12) . . ?
C00G C006 C00Q 131.52(13) . . ?
C00Q C006 Ca01 120.58(9) . . ?
C00Q C006 C007 118.82(13) . . ?
C006 C007 Ca01 75.37(8) . . ?
C00L C007 Ca01 122.03(9) . . ?
C00L C007 C006 119.90(13) . . ?
C00L C007 C00O 132.71(13) . . ?
C00O C007 Ca01 72.58(8) . . ?
C00O C007 C006 107.14(12) . . ?
C00A C008 Ca01 75.09(8) . . ?
C00C C008 Ca01 115.95(9) . . ?
C00C C008 C00A 109.41(12) . . ?
C00C C008 C00I 132.53(13) . . ?
C00I C008 Ca01 74.74(8) . . ?
C00I C008 C00A 117.91(13) . . ?
C00A C009 C00E 107.18(12) . . ?
C00F C009 C00A 131.90(13) . . ?
C00F C009 C00E 120.92(13) . . ?
C008 C00A Ca01 75.05(8) . . ?
C009 C00A Ca01 116.43(9) . . ?
C009 C00A C008 106.51(12) . . ?
C00S C00A Ca01 75.66(8) . . ?
C00S C00A C008 120.46(13) . . ?
C00S C00A C009 132.92(13) . . ?
C00G C00B Ca01 76.44(8) . . ?
C00G C00B C00O 109.48(12) . . ?
C00H C00B Ca01 113.96(9) . . ?
C00H C00B C00G 131.77(13) . . ?
C00H C00B C00O 118.75(13) . . ?
C00O C00B Ca01 75.10(8) . . ?
C008 C00C C00E 107.02(12) . . ?
C008 C00C C00N 124.83(13) . . ?
C00E C00C C00N 125.57(13) . . ?
C00L C00D H00D 119.6 . . ?
C00L C00D C014 120.79(14) . . ?
C014 C00D H00D 119.6 . . ?
C00C C00E C009 109.87(12) . . ?
C00T C00E C009 118.31(13) . . ?
C00T C00E C00C 131.77(13) . . ?
C009 C00F H00F 120.3 . . ?
C00M C00F C009 119.50(13) . . ?
C00M C00F H00F 120.3 . . ?
C006 C00G Ca01 77.00(8) . . ?
C006 C00G C00B 106.77(12) . . ?
C006 C00G C00K 125.33(13) . . ?
C00B C00G Ca01 73.78(8) . . ?
C00B C00G C00K 127.29(13) . . ?
C00K C00G Ca01 121.93(9) . . ?
C00B C00H H00H 120.5 . . ?
C00J C00H C00B 119.05(14) . . ?
C00J C00H H00H 120.5 . . ?
Ca01 C00I H00I 119.8 . . ?
C008 C00I Ca01 76.20(8) . . ?
C008 C00I H00I 119.9 . . ?
C00U C00I Ca01 75.06(9) . . ?
C00U C00I C008 120.12(13) . . ?
C00U C00I H00I 119.9 . . ?
C00H C00J H00J 119.0 . . ?
C00H C00J C016 122.10(14) . . ?
C016 C00J H00J 119.0 . . ?
C00G C00K H00A 108.7 . . ?
C00G C00K H00B 108.7 . . ?
C00G C00K C00V 114.11(12) . . ?
H00A C00K H00B 107.6 . . ?
C00V C00K H00A 108.7 . . ?
C00V C00K H00B 108.7 . . ?
C007 C00L H00L 120.2 . . ?
C00D C00L C007 119.60(14) . . ?
C00D C00L H00L 120.2 . . ?
C00F C00M H00M 120.0 . . ?
C00F C00M C00Y 119.94(13) . . ?
C00Y C00M H00M 120.0 . . ?
C00C C00N H00C 109.4 . . ?
C00C C00N H00E 109.4 . . ?
C00C C00N C00R 111.33(12) . . ?
H00C C00N H00E 108.0 . . ?
C00R C00N H00C 109.4 . . ?
C00R C00N H00E 109.4 . . ?
C007 C00O Ca01 77.68(8) . . ?
C007 C00O C00B 107.01(12) . . ?
C00B C00O Ca01 74.60(8) . . ?
C010 C00O Ca01 113.44(9) . . ?
C010 C00O C007 132.60(14) . . ?
C010 C00O C00B 120.39(13) . . ?
N005 C00P H00P 126.8 . . ?
C011 C00P N005 106.49(13) . . ?
C011 C00P H00P 126.8 . . ?
C006 C00Q H00Q 120.2 . . ?
C014 C00Q C006 119.61(14) . . ?
C014 C00Q H00Q 120.2 . . ?
N002 C00R C00N 110.70(11) . . ?
N002 C00R H00G 109.5 . . ?
N002 C00R H00K 109.5 . . ?
C00N C00R H00G 109.5 . . ?
C00N C00R H00K 109.5 . . ?
H00G C00R H00K 108.1 . . ?
Ca01 C00S H00S 120.7 . . ?
C00A C00S Ca01 75.78(8) . . ?
C00A C00S H00S 120.0 . . ?
C012 C00S Ca01 74.68(8) . . ?
C012 C00S C00A 120.01(13) . . ?
C012 C00S H00S 120.0 . . ?
C00E C00T H00T 120.3 . . ?
C00Y C00T C00E 119.45(14) . . ?
C00Y C00T H00T 120.3 . . ?
Ca01 C00U H00U 119.5 . . ?
C00I C00U Ca01 76.44(8) . . ?
C00I C00U H00U 119.2 . . ?
C00I C00U C012 121.59(14) . . ?
C012 C00U Ca01 75.72(8) . . ?
C012 C00U H00U 119.2 . . ?
N005 C00V C00K 110.45(12) . . ?
N005 C00V H00N 109.6 . . ?
N005 C00V H00O 109.6 . . ?
C00K C00V H00N 109.6 . . ?
C00K C00V H00O 109.6 . . ?
H00N C00V H00O 108.1 . . ?
N003 C00W H00R 108.8 . . ?
N003 C00W H00V 108.8 . . ?
N004 C00W N003 113.92(11) . . ?
N004 C00W H00R 108.8 . . ?
N004 C00W H00V 108.8 . . ?
H00R C00W H00V 107.7 . . ?
N002 C00X Ca01 130.77(10) . . ?
N002 C00X N003 103.02(12) . . ?
N003 C00X Ca01 126.01(10) . . ?
C00M C00Y H00Y 119.1 . . ?
C00T C00Y C00M 121.85(14) . . ?
C00T C00Y H00Y 119.1 . . ?
N003 C00Z H00Z 126.7 . . ?
C013 C00Z N003 106.63(13) . . ?
C013 C00Z H00Z 126.7 . . ?
C00O C010 H010 120.3 . . ?
C016 C010 C00O 119.36(14) . . ?
C016 C010 H010 120.3 . . ?
N004 C011 H011 126.9 . . ?
C00P C011 N004 106.25(13) . . ?
C00P C011 H011 126.9 . . ?
Ca01 C012 H012 119.1 . . ?
C00S C012 Ca01 76.76(8) . . ?
C00S C012 C00U 119.90(14) . . ?
C00S C012 H012 120.0 . . ?
C00U C012 Ca01 75.03(8) . . ?
C00U C012 H012 120.0 . . ?
N002 C013 H013 126.8 . . ?
C00Z C013 N002 106.34(13) . . ?
C00Z C013 H013 126.8 . . ?
C00D C014 H014 119.4 . . ?
C00Q C014 C00D 121.23(14) . . ?
C00Q C014 H014 119.4 . . ?
Ca01 C015 H015 102.9 . . ?
N004 C015 Ca01 120.42(9) . . ?
N004 C015 H015 102.9 . . ?
N005 C015 Ca01 122.02(10) . . ?
N005 C015 N004 102.69(12) . . ?
N005 C015 H015 102.9 . . ?
C00J C016 H016 119.8 . . ?
C010 C016 C00J 120.35(14) . . ?
C010 C016 H016 119.8 . . ?
C019 C017 H017 119.9 . . ?
C019 C017 C01B 120.28(16) . . ?
C01B C017 H017 119.9 . . ?
C01A C018 H018 120.0 . . ?
C01C C018 H018 120.0 . . ?
C01C C018 C01A 119.97(16) . . ?
C017 C019 H019 120.1 . . ?
C017 C019 C01E 119.85(16) . . ?
C01E C019 H019 120.1 . . ?
C018 C01A H01A 120.0 . . ?
C01F C01A C018 120.06(15) . . ?
C01F C01A H01A 120.0 . . ?
C017 C01B H01B 120.1 . . ?
C017 C01B C01D 119.89(16) . . ?
C01D C01B H01B 120.1 . . ?
C018 C01C H01C 120.0 . . ?
C01G C01C C018 119.98(15) . . ?
C01G C01C H01C 120.0 . . ?
C01B C01D H01D 120.2 . . ?
C01B C01D C01H 119.68(16) . . ?
C01H C01D H01D 120.2 . . ?
C019 C01E H01E 120.0 . . ?
C01H C01E C019 120.10(16) . . ?
C01H C01E H01E 120.0 . . ?
C01A C01F H01F 120.0 . . ?
C01I C01F C01A 119.97(15) . . ?
C01I C01F H01F 120.0 . . ?
C01C C01G H01G 120.0 . . ?
C01C C01G C01I 120.03(16) . . ?
C01I C01G H01G 120.0 . . ?
C01D C01H H01H 119.9 . . ?
C01E C01H C01D 120.19(16) . . ?
C01E C01H H01H 119.9 . . ?
C01F C01I C01G 119.98(16) . . ?
C01F C01I H01I 120.0 . . ?
C01G C01I H01I 120.0 . . ?

loop_
_geom_bond_atom_site_label_1
_geom_bond_atom_site_label_2
_geom_bond_distance
_geom_bond_site_symmetry_2
_geom_bond_publ_flag
Ca01 C006 2.8363(14) . ?
Ca01 C007 2.8328(14) . ?
Ca01 C008 2.8390(14) . ?
Ca01 C00B 2.7602(14) . ?
Ca01 C00G 2.7945(14) . ?
Ca01 C00I 2.8203(15) . ?
Ca01 C00O 2.7667(14) . ?
Ca01 C00S 2.8379(14) . ?
Ca01 C00U 2.8030(15) . ?
Ca01 C00X 2.5325(15) . ?
Ca01 C012 2.8118(15) . ?
Ca01 C015 2.5469(14) . ?
N002 C00R 1.4631(19) . ?
N002 C00X 1.3542(19) . ?
N002 C013 1.3887(19) . ?
N003 C00W 1.4634(18) . ?
N003 C00X 1.3659(19) . ?
N003 C00Z 1.3860(18) . ?
N004 C00W 1.4509(19) . ?
N004 C011 1.3901(19) . ?
N004 C015 1.3658(19) . ?
N005 C00P 1.3842(19) . ?
N005 C00V 1.4601(18) . ?
N005 C015 1.3546(19) . ?
C006 C007 1.445(2) . ?
C006 C00G 1.422(2) . ?
C006 C00Q 1.423(2) . ?
C007 C00L 1.409(2) . ?
C007 C00O 1.439(2) . ?
C008 C00A 1.4627(19) . ?
C008 C00C 1.406(2) . ?
C008 C00I 1.420(2) . ?
C009 C00A 1.433(2) . ?
C009 C00E 1.434(2) . ?
C009 C00F 1.403(2) . ?
C00A C00S 1.401(2) . ?
C00B C00G 1.427(2) . ?
C00B C00H 1.423(2) . ?
C00B C00O 1.444(2) . ?
C00C C00E 1.422(2) . ?
C00C C00N 1.4998(19) . ?
C00D H00D 0.9500 . ?
C00D C00L 1.378(2) . ?
C00D C014 1.417(2) . ?
C00E C00T 1.418(2) . ?
C00F H00F 0.9500 . ?
C00F C00M 1.381(2) . ?
C00G C00K 1.506(2) . ?
C00H H00H 0.9500 . ?
C00H C00J 1.374(2) . ?
C00I H00I 0.9500 . ?
C00I C00U 1.384(2) . ?
C00J H00J 0.9500 . ?
C00J C016 1.417(2) . ?
C00K H00A 0.9900 . ?
C00K H00B 0.9900 . ?
C00K C00V 1.532(2) . ?
C00L H00L 0.9500 . ?
C00M H00M 0.9500 . ?
C00M C00Y 1.411(2) . ?
C00N H00C 0.9900 . ?
C00N H00E 0.9900 . ?
C00N C00R 1.547(2) . ?
C00O C010 1.412(2) . ?
C00P H00P 0.9500 . ?
C00P C011 1.343(2) . ?
C00Q H00Q 0.9500 . ?
C00Q C014 1.372(2) . ?
C00R H00G 0.9900 . ?
C00R H00K 0.9900 . ?
C00S H00S 0.9500 . ?
C00S C012 1.394(2) . ?
C00T H00T 0.9500 . ?
C00T C00Y 1.379(2) . ?
C00U H00U 0.9500 . ?
C00U C012 1.418(2) . ?
C00V H00N 0.9900 . ?
C00V H00O 0.9900 . ?
C00W H00R 0.9900 . ?
C00W H00V 0.9900 . ?
C00Y H00Y 0.9500 . ?
C00Z H00Z 0.9500 . ?
C00Z C013 1.342(2) . ?
C010 H010 0.9500 . ?
C010 C016 1.378(2) . ?
C011 H011 0.9500 . ?
C012 H012 0.9500 . ?
C013 H013 0.9500 . ?
C014 H014 0.9500 . ?
C015 H015 1.0000 . ?
C016 H016 0.9500 . ?
C017 H017 0.9500 . ?
C017 C019 1.384(2) . ?
C017 C01B 1.385(2) . ?
C018 H018 0.9500 . ?
C018 C01A 1.387(2) . ?
C018 C01C 1.383(2) . ?
C019 H019 0.9500 . ?
C019 C01E 1.385(2) . ?
C01A H01A 0.9500 . ?
C01A C01F 1.384(2) . ?
C01B H01B 0.9500 . ?
C01B C01D 1.389(3) . ?
C01C H01C 0.9500 . ?
C01C C01G 1.382(3) . ?
C01D H01D 0.9500 . ?
C01D C01H 1.389(3) . ?
C01E H01E 0.9500 . ?
C01E C01H 1.382(3) . ?
C01F H01F 0.9500 . ?
C01F C01I 1.381(3) . ?
C01G H01G 0.9500 . ?
C01G C01I 1.389(3) . ?
C01H H01H 0.9500 . ?
C01I H01I 0.9500 . ?

loop_
_geom_torsion_atom_site_label_1
_geom_torsion_atom_site_label_2
_geom_torsion_atom_site_label_3
_geom_torsion_atom_site_label_4
_geom_torsion
_geom_torsion_site_symmetry_1
_geom_torsion_site_symmetry_2
_geom_torsion_site_symmetry_3
_geom_torsion_site_symmetry_4
_geom_torsion_publ_flag
Ca01 C006 C007 C00L -118.83(13) . . . . ?
Ca01 C006 C007 C00O 66.15(9) . . . . ?
Ca01 C006 C00G C00B -68.35(9) . . . . ?
Ca01 C006 C00G C00K 120.11(14) . . . . ?
Ca01 C006 C00Q C014 91.38(15) . . . . ?
Ca01 C007 C00L C00D -90.93(15) . . . . ?
Ca01 C007 C00O C00B 69.45(9) . . . . ?
Ca01 C007 C00O C010 -110.62(16) . . . . ?
Ca01 C008 C00A C009 113.67(10) . . . . ?
Ca01 C008 C00A C00S -62.97(12) . . . . ?
Ca01 C008 C00C C00E -82.72(12) . . . . ?
Ca01 C008 C00C C00N 79.89(15) . . . . ?
Ca01 C008 C00I C00U 63.28(12) . . . . ?
Ca01 C00A C00S C012 -62.54(12) . . . . ?
Ca01 C00B C00G C006 70.59(10) . . . . ?
Ca01 C00B C00G C00K -118.08(14) . . . . ?
Ca01 C00B C00H C00J -84.66(14) . . . . ?
Ca01 C00B C00O C007 -71.59(9) . . . . ?
Ca01 C00B C00O C010 108.46(12) . . . . ?
Ca01 C00G C00K C00V 1.71(17) . . . . ?
Ca01 C00I C00U C012 63.51(13) . . . . ?
Ca01 C00O C010 C016 85.90(14) . . . . ?
Ca01 C00S C012 C00U -63.80(13) . . . . ?
Ca01 C00U C012 C00S 64.70(13) . . . . ?
N003 C00Z C013 N002 -0.05(16) . . . . ?
N005 C00P C011 N004 -0.24(16) . . . . ?
C006 C007 C00L C00D 0.0(2) . . . . ?
C006 C007 C00O Ca01 -68.05(10) . . . . ?
C006 C007 C00O C00B 1.40(15) . . . . ?
C006 C007 C00O C010 -178.67(15) . . . . ?
C006 C00G C00K C00V -95.00(16) . . . . ?
C006 C00Q C014 C00D -1.0(2) . . . . ?
C007 C006 C00G Ca01 67.19(10) . . . . ?
C007 C006 C00G C00B -1.16(16) . . . . ?
C007 C006 C00G C00K -172.70(13) . . . . ?
C007 C006 C00Q C014 2.3(2) . . . . ?
C007 C00O C010 C016 -179.36(15) . . . . ?
C008 C00A C00S Ca01 62.66(12) . . . . ?
C008 C00A C00S C012 0.1(2) . . . . ?
C008 C00C C00E C009 -0.47(16) . . . . ?
C008 C00C C00E C00T 176.70(15) . . . . ?
C008 C00C C00N C00R -64.88(18) . . . . ?
C008 C00I C00U Ca01 -63.87(12) . . . . ?
C008 C00I C00U C012 -0.4(2) . . . . ?
C009 C00A C00S Ca01 -112.93(16) . . . . ?
C009 C00A C00S C012 -175.47(15) . . . . ?
C009 C00E C00T C00Y -1.2(2) . . . . ?
C009 C00F C00M C00Y 0.1(2) . . . . ?
C00A C008 C00C C00E -0.29(16) . . . . ?
C00A C008 C00C C00N 162.32(13) . . . . ?
C00A C008 C00I Ca01 -63.49(11) . . . . ?
C00A C008 C00I C00U -0.2(2) . . . . ?
C00A C009 C00E C00C 1.05(16) . . . . ?
C00A C009 C00E C00T -176.55(12) . . . . ?
C00A C009 C00F C00M 176.81(15) . . . . ?
C00A C00S C012 Ca01 63.11(12) . . . . ?
C00A C00S C012 C00U -0.7(2) . . . . ?
C00B C00G C00K C00V 95.20(17) . . . . ?
C00B C00H C00J C016 -0.4(2) . . . . ?
C00B C00O C010 C016 0.6(2) . . . . ?
C00C C008 C00A Ca01 -112.73(10) . . . . ?
C00C C008 C00A C009 0.93(16) . . . . ?
C00C C008 C00A C00S -175.70(12) . . . . ?
C00C C008 C00I Ca01 111.43(16) . . . . ?
C00C C008 C00I C00U 174.71(15) . . . . ?
C00C C00E C00T C00Y -178.16(15) . . . . ?
C00C C00N C00R N002 -51.18(16) . . . . ?
C00E C009 C00A Ca01 80.01(12) . . . . ?
C00E C009 C00A C008 -1.19(15) . . . . ?
C00E C009 C00A C00S 174.85(15) . . . . ?
C00E C009 C00F C00M -2.0(2) . . . . ?
C00E C00C C00N C00R 94.54(16) . . . . ?
C00E C00T C00Y C00M -0.6(2) . . . . ?
C00F C009 C00A Ca01 -98.91(16) . . . . ?
C00F C009 C00A C008 179.90(14) . . . . ?
C00F C009 C00A C00S -4.1(3) . . . . ?
C00F C009 C00E C00C -179.89(13) . . . . ?
C00F C009 C00E C00T 2.5(2) . . . . ?
C00F C00M C00Y C00T 1.2(2) . . . . ?
C00G C006 C007 Ca01 -66.31(10) . . . . ?
C00G C006 C007 C00L 174.86(13) . . . . ?
C00G C006 C007 C00O -0.16(16) . . . . ?
C00G C006 C00Q C014 -173.51(15) . . . . ?
C00G C00B C00H C00J -177.70(15) . . . . ?
C00G C00B C00O Ca01 69.43(10) . . . . ?
C00G C00B C00O C007 -2.16(15) . . . . ?
C00G C00B C00O C010 177.89(12) . . . . ?
C00G C00K C00V N005 -63.19(16) . . . . ?
C00H C00B C00G Ca01 110.17(16) . . . . ?
C00H C00B C00G C006 -179.23(14) . . . . ?
C00H C00B C00G C00K -7.9(2) . . . . ?
C00H C00B C00O Ca01 -109.48(12) . . . . ?
C00H C00B C00O C007 178.93(12) . . . . ?
C00H C00B C00O C010 -1.0(2) . . . . ?
C00H C00J C016 C010 -0.1(2) . . . . ?
C00I C008 C00A Ca01 63.30(11) . . . . ?
C00I C008 C00A C009 176.97(12) . . . . ?
C00I C008 C00A C00S 0.3(2) . . . . ?
C00I C008 C00C C00E -175.53(15) . . . . ?
C00I C008 C00C C00N -12.9(2) . . . . ?
C00I C00U C012 Ca01 -63.87(13) . . . . ?
C00I C00U C012 C00S 0.8(2) . . . . ?
C00L C007 C00O Ca01 117.83(16) . . . . ?
C00L C007 C00O C00B -172.72(15) . . . . ?
C00L C007 C00O C010 7.2(3) . . . . ?
C00L C00D C014 C00Q -0.9(2) . . . . ?
C00N C00C C00E C009 -162.91(13) . . . . ?
C00N C00C C00E C00T 14.3(2) . . . . ?
C00O C007 C00L C00D 173.51(15) . . . . ?
C00O C00B C00G Ca01 -68.54(10) . . . . ?
C00O C00B C00G C006 2.06(16) . . . . ?
C00O C00B C00G C00K 173.38(13) . . . . ?
C00O C00B C00H C00J 0.9(2) . . . . ?
C00O C010 C016 C00J 0.0(2) . . . . ?
C00P N005 C00V C00K -79.05(16) . . . . ?
C00P N005 C015 Ca01 137.05(10) . . . . ?
C00P N005 C015 N004 -1.80(15) . . . . ?
C00Q C006 C007 Ca01 117.04(12) . . . . ?
C00Q C006 C007 C00L -1.8(2) . . . . ?
C00Q C006 C007 C00O -176.81(12) . . . . ?
C00Q C006 C00G Ca01 -116.73(16) . . . . ?
C00Q C006 C00G C00B 174.92(15) . . . . ?
C00Q C006 C00G C00K 3.4(2) . . . . ?
C00R N002 C00X Ca01 18.13(19) . . . . ?
C00R N002 C00X N003 -166.94(12) . . . . ?
C00R N002 C013 C00Z 166.36(13) . . . . ?
C00V N005 C00P C011 172.21(13) . . . . ?
C00V N005 C015 Ca01 -33.97(17) . . . . ?
C00V N005 C015 N004 -172.82(12) . . . . ?
C00W N003 C00X Ca01 -20.58(18) . . . . ?
C00W N003 C00X N002 164.16(12) . . . . ?
C00W N003 C00Z C013 -164.06(13) . . . . ?
C00W N004 C011 C00P 176.46(13) . . . . ?
C00W N004 C015 Ca01 44.56(16) . . . . ?
C00W N004 C015 N005 -175.76(12) . . . . ?
C00X N002 C00R C00N 80.91(16) . . . . ?
C00X N002 C013 C00Z 0.66(17) . . . . ?
C00X N003 C00W N004 58.60(18) . . . . ?
C00X N003 C00Z C013 -0.56(17) . . . . ?
C00Z N003 C00W N004 -139.87(13) . . . . ?
C00Z N003 C00X Ca01 176.18(9) . . . . ?
C00Z N003 C00X N002 0.92(15) . . . . ?
C011 N004 C00W N003 108.29(15) . . . . ?
C011 N004 C015 Ca01 -138.05(10) . . . . ?
C011 N004 C015 N005 1.63(15) . . . . ?
C013 N002 C00R C00N -83.40(16) . . . . ?
C013 N002 C00X Ca01 -175.89(10) . . . . ?
C013 N002 C00X N003 -0.96(15) . . . . ?
C014 C00D C00L C007 1.3(2) . . . . ?
C015 N004 C00W N003 -74.64(17) . . . . ?
C015 N004 C011 C00P -0.90(16) . . . . ?
C015 N005 C00P C011 1.33(16) . . . . ?
C015 N005 C00V C00K 90.93(16) . . . . ?
C017 C019 C01E C01H 0.3(2) . . . . ?
C017 C01B C01D C01H 0.3(2) . . . . ?
C018 C01A C01F C01I 0.8(2) . . . . ?
C018 C01C C01G C01I 1.4(2) . . . . ?
C019 C017 C01B C01D 0.0(2) . . . . ?
C019 C01E C01H C01D 0.0(2) . . . . ?
C01A C018 C01C C01G -1.3(2) . . . . ?
C01A C01F C01I C01G -0.7(2) . . . . ?
C01B C017 C019 C01E -0.2(2) . . . . ?
C01B C01D C01H C01E -0.3(2) . . . . ?
C01C C018 C01A C01F 0.3(2) . . . . ?
C01C C01G C01I C01F -0.4(2) . . . . ?

loop_
_exptl_oxdiff_crystal_face_indexfrac_h
_exptl_oxdiff_crystal_face_indexfrac_k
_exptl_oxdiff_crystal_face_indexfrac_l
_exptl_oxdiff_crystal_face_x
_exptl_oxdiff_crystal_face_y
_exptl_oxdiff_crystal_face_z
4.9592 -0.0538 -13.6568 -0.0250 -0.3717 0.9375
-4.0928 0.1906 17.0597 0.2045 0.4341 -1.1475
2.6446 -6.0897 -0.1291 0.2099 0.8858 0.4140
-2.6260 11.9895 0.2476 -0.2009 -1.7586 -0.7766
-10.0956 0.3230 6.7884 -0.6158 0.1838 -0.5964
-11.9976 0.0004 1.9979 -0.9247 0.1190 -0.3029
-4.2853 0.2930 -11.6902 -0.7237 -0.3204 0.6563
12.0007 -0.0022 -4.9953 0.8298 -0.1960 0.4921
4.9870 0.0066 10.9907 0.7595 0.2539 -0.6199
10.9883 -3.0022 -4.9943 0.7445 0.2551 0.6578
-3.9969 -2.0060 -9.9909 -0.6475 0.0630 0.6919
11.9936 0.0019 1.9987 1.0512 -0.0164 0.0507
-4.9870 -0.0066 -10.9907 -0.7595 -0.2539 0.6199
